data_6000762
loop_
_publ_author_name
'Poizot, P.'
'Laruelle, S.'
'Touboul, M.'
'Louer, M.'
'Louer, D.'

_publ_section_title
;
 Synthesis and crystal structure of a new hydrated iron(III) vanadate
 Fe2(H2O)[V2O7 .VO3(OH)]
;
_journal_name_full 'Journal of Materials Chemistry'
_journal_page_first 1841
_journal_page_last 1845
_journal_paper_doi 10.1039/b000448k
_journal_volume 10
_journal_year 2000
_chemical_formula_sum 'Fe2 H3 O12 V3'
_space_group_name_H-M_alt 'P 21 21 21'
_cell_angle_alpha 90.000
_cell_angle_beta 90.000
_cell_angle_gamma 90.000
_cell_length_a 11.9900
_cell_length_b 9.4960
_cell_length_c 8.3390
_cell_volume 949.45
_cod_database_code 6000762

loop_
_atom_site_label
_atom_site_fract_x
_atom_site_fract_y
_atom_site_fract_z
? ? ? ?
